data_2200251
loop_
_publ_author_name
'Bond, Andrew D.'
'Jones, William'

_publ_section_title
Bis[3-hydroxy-4-methyl-2(3<i>H</i>)-thiazolethiolato-<i>S</i>^2^,<i>O</i>]bis(methanol-<i>O</i>)cobalt(II)
_journal_issue 4
_journal_name_full 'Acta Crystallographica Section E'
_journal_page_first m140
_journal_page_last m142
_journal_paper_doi 10.1107/S1600536801003737
_journal_volume 57
_journal_year 2001
_chemical_formula_iupac '[Co (C4 H4 N O S2)2 (C H4 O)2]'
_chemical_formula_moiety 'C10 H16 Co N2 O4 S4'
_chemical_formula_sum 'C10 H16 Co N2 O4 S4'
_chemical_formula_weight 415.42
_chemical_name_common Co(MTT)2(MeOH)2
_chemical_name_systematic
;
Bis[3-hydroxy-4-methylthiazole-2(3H)-thiolato-S^2^,O]bis(methanol-O)-
cobalt(II)
;
_space_group_IT_number 14
_symmetry_cell_setting monoclinic
_symmetry_space_group_name_Hall '-P 2ybc'
_symmetry_space_group_name_H-M 'P 1 21/c 1'
_cell_angle_alpha 90.00
_cell_angle_beta 99.349(7)
_cell_angle_gamma 90.00
_cell_formula_units_Z 2
_cell_length_a 5.0414(4)
_cell_length_b 18.878(2)
_cell_length_c 8.6814(11)
_cell_measurement_reflns_used 9582
_cell_measurement_temperature 180(2)
_cell_measurement_theta_max 25.0
_cell_measurement_theta_min 2.9
_cell_volume 815.25(15)
_computing_cell_refinement 'HKL SCALEPACK (Otwinowski & Minor, 1997)'
_computing_data_collection 'COLLECT (Nonius, 1998)'
_computing_data_reduction
;
HKL DENZO and SCALEPACK (Otwinowski & Minor, 1997)
;
_computing_publication_material SHELXL97
_computing_structure_refinement 'SHELXL97 (Sheldrick, 1997)'
_computing_structure_solution 'SHELXS97 (Sheldrick, 1997)'
_diffrn_ambient_temperature 180(2)
_diffrn_measured_fraction_theta_full .994
_diffrn_measured_fraction_theta_max .994
_diffrn_measurement_device_type 'Nonius KappaCCD'
_diffrn_measurement_method 'Thin-slice \w and \f scans'
_diffrn_radiation_monochromator graphite
_diffrn_radiation_source 'fine-focus sealed tube'
_diffrn_radiation_type MoK\a
_diffrn_radiation_wavelength .71073
_diffrn_reflns_av_R_equivalents .029
_diffrn_reflns_av_sigmaI/netI .0572
_diffrn_reflns_limit_h_max 5
_diffrn_reflns_limit_h_min -5
_diffrn_reflns_limit_k_max 22
_diffrn_reflns_limit_k_min -20
_diffrn_reflns_limit_l_max 10
_diffrn_reflns_limit_l_min -10
_diffrn_reflns_number 2478
_diffrn_reflns_theta_full 25.0
_diffrn_reflns_theta_max 25.0
_diffrn_reflns_theta_min 4.0
_diffrn_standards_number 0
_exptl_absorpt_coefficient_mu 1.58
_exptl_absorpt_correction_type none
_exptl_crystal_colour red
_exptl_crystal_density_diffrn 1.692
_exptl_crystal_density_method 'not measured'
_exptl_crystal_description plate
_exptl_crystal_F_000 426
_exptl_crystal_size_max .13
_exptl_crystal_size_mid .08
_exptl_crystal_size_min .02
_refine_diff_density_max .31
_refine_diff_density_min -.42
_refine_ls_extinction_method none
_refine_ls_goodness_of_fit_ref 1.01
_refine_ls_hydrogen_treatment mixed
_refine_ls_matrix_type full
_refine_ls_number_parameters 103
_refine_ls_number_reflns 1424
_refine_ls_number_restraints 0
_refine_ls_restrained_S_all 1.01
_refine_ls_R_factor_all .054
_refine_ls_R_factor_gt .034
_refine_ls_shift/su_max .017
_refine_ls_shift/su_mean .002
_refine_ls_structure_factor_coef Fsqd
_refine_ls_weighting_details 'calc w = 1/[\s^2^(Fo^2^)+(0.0359P)^2^] where P = (Fo^2^+2Fc^2^)/3'
_refine_ls_weighting_scheme calc
_refine_ls_wR_factor_ref .078
_reflns_number_gt 1087
_reflns_number_total 1424
_reflns_threshold_expression I>2\s(I)
_cod_data_source_file ya6012.cif
_cod_data_source_block I
_cod_original_cell_volume 815.23(16)
_cod_original_sg_symbol_H-M 'P 21/c'
_cod_database_code 2200251
_cod_database_fobs_code 2200251

loop_
_symmetry_equiv_pos_as_xyz
'x, y, z'
'-x, y+1/2, -z+1/2'
'-x, -y, -z'
'x, -y-1/2, z-1/2'

loop_
_atom_site_label
_atom_site_fract_x
_atom_site_fract_y
_atom_site_fract_z
_atom_site_U_iso_or_equiv
_atom_site_adp_type
_atom_site_calc_flag
_atom_site_refinement_flags
_atom_site_occupancy
_atom_site_disorder_assembly
_atom_site_disorder_group
_atom_site_type_symbol
Co1 .0000 .5000 .0000 .0228(2) Uani d S 1 . . Co
S1 -.19352(14) .38022(4) -.02754(9) .0299(2) Uani d . 1 . . S
S2 .09944(16) .25946(4) .15912(10) .0412(3) Uani d . 1 . . S
O1 .2694(3) .45657(10) .1764(2) .0258(5) Uani d . 1 . . O
H1 .385(8) .4983(19) -.163(4) .049(13) Uiso d . 1 . . H
O2 .2661(4) .47558(12) -.1582(2) .0307(5) Uani d . 1 . . O
N1 .2553(4) .38537(12) .1892(2) .0238(6) Uani d . 1 . . N
C1 .0599(5) .34690(15) .1057(3) .0255(7) Uani d . 1 . . C
C2 .3815(6) .27863(18) .2935(4) .0413(8) Uani d . 1 . . C
H2 .4829 .2442 .3578 .050 Uiso calc R 1 . . H
C3 .4403(5) .34770(16) .2964(3) .0303(7) Uani d . 1 . . C
C4 .6625(6) .38600(18) .3956(4) .0378(8) Uani d . 1 . . C
H4A .7561 .3536 .4745 .045 Uiso calc R 1 . . H
H4B .5889 .4258 .4474 .045 Uiso calc R 1 . . H
H4C .7893 .4038 .3303 .045 Uiso calc R 1 . . H
C5 .2171(6) .43229(18) -.2938(4) .0422(9) Uani d . 1 . . C
H5A .0743 .3982 -.2836 .051 Uiso calc R 1 . . H
H5B .3818 .4067 -.3055 .051 Uiso calc R 1 . . H
H5C .1616 .4621 -.3858 .051 Uiso calc R 1 . . H

loop_
_atom_site_aniso_label
_atom_site_aniso_U_11
_atom_site_aniso_U_22
_atom_site_aniso_U_33
_atom_site_aniso_U_12
_atom_site_aniso_U_13
_atom_site_aniso_U_23
Co1 .0191(3) .0204(4) .0276(4) .0001(2) .0001(2) .0020(2)
S1 .0272(4) .0246(5) .0353(5) -.0039(3) -.0026(3) .0020(3)
S2 .0464(5) .0230(5) .0511(6) .0011(3) -.0009(4) .0063(4)
O1 .0263(10) .0187(12) .0316(12) -.0012(8) .0020(9) .0021(9)
O2 .0235(12) .0357(14) .0331(13) -.0060(10) .0052(10) -.0071(11)
N1 .0229(13) .0224(15) .0259(14) .0025(10) .0037(10) .0034(11)
C1 .0264(16) .0189(17) .0325(17) .0004(12) .0087(13) .0022(13)
C2 .0437(19) .032(2) .046(2) .0051(15) .0006(16) .0125(17)
C3 .0257(16) .038(2) .0280(17) .0070(13) .0071(13) .0108(15)
C4 .0318(18) .043(2) .036(2) .0089(14) -.0022(15) .0104(16)
C5 .0435(19) .046(2) .038(2) -.0074(15) .0077(16) -.0085(17)

loop_
_atom_type_symbol
_atom_type_description
_atom_type_scat_dispersion_real
_atom_type_scat_dispersion_imag
_atom_type_scat_source
C C .0033 .0016 'International Tables Vol C Tables 4.2.6.8 and 6.1.1.4'
H H .0000 .0000 'International Tables Vol C Tables 4.2.6.8 and 6.1.1.4'
N N .0061 .0033 'International Tables Vol C Tables 4.2.6.8 and 6.1.1.4'
O O .0106 .0060 'International Tables Vol C Tables 4.2.6.8 and 6.1.1.4'
S S .1246 .1234 'International Tables Vol C Tables 4.2.6.8 and 6.1.1.4'
Co Co .3494 .9721 'International Tables Vol C Tables 4.2.6.8 and 6.1.1.4'

loop_
_geom_angle_atom_site_label_1
_geom_angle_atom_site_label_2
_geom_angle_atom_site_label_3
_geom_angle_site_symmetry_1
_geom_angle_site_symmetry_3
_geom_angle
_geom_angle_publ_flag
O1 Co1 O1 . 3_565 180.00(9) no
O1 Co1 O2 . 3_565 90.88(8) no
O1 Co1 O2 3_565 3_565 89.12(8) no
O1 Co1 O2 . . 89.12(8) no
O1 Co1 O2 3_565 . 90.88(8) no
O2 Co1 O2 3_565 . 180.00(12) no
O1 Co1 S1 . 3_565 95.22(5) no
O1 Co1 S1 3_565 3_565 84.78(5) no
O2 Co1 S1 3_565 3_565 91.14(6) no
O2 Co1 S1 . 3_565 88.86(6) no
O1 Co1 S1 . . 84.78(5) no
O1 Co1 S1 3_565 . 95.22(5) no
O2 Co1 S1 3_565 . 88.86(6) no
O2 Co1 S1 . . 91.14(6) no
S1 Co1 S1 3_565 . 180.0 no
C1 S1 Co1 . . 91.82(10) no
C1 S2 C2 . . 91.59(14) no
N1 O1 Co1 . . 115.02(14) no
C5 O2 Co1 . . 128.20(18) no
C5 O2 H1 . . 109(3) no
Co1 O2 H1 . . 121(3) no
C1 N1 O1 . . 122.6(2) no
C1 N1 C3 . . 115.9(2) no
O1 N1 C3 . . 121.5(2) no
N1 C1 S1 . . 125.0(2) no
N1 C1 S2 . . 109.4(2) no
S1 C1 S2 . . 125.54(17) no
C3 C2 S2 . . 111.9(2) no
C3 C2 H2 . . 124.0 no
S2 C2 H2 . . 124.0 no
C2 C3 N1 . . 111.2(3) no
C2 C3 C4 . . 129.0(3) no
N1 C3 C4 . . 119.8(3) no
C3 C4 H4A . . 109.5 no
C3 C4 H4B . . 109.5 no
H4A C4 H4B . . 109.5 no
C3 C4 H4C . . 109.5 no
H4A C4 H4C . . 109.5 no
H4B C4 H4C . . 109.5 no
O2 C5 H5A . . 109.5 no
O2 C5 H5B . . 109.5 no
H5A C5 H5B . . 109.5 no
O2 C5 H5C . . 109.5 no
H5A C5 H5C . . 109.5 no
H5B C5 H5C . . 109.5 no

loop_
_geom_bond_atom_site_label_1
_geom_bond_atom_site_label_2
_geom_bond_site_symmetry_2
_geom_bond_distance
_geom_bond_publ_flag
Co1 O1 . 2.0459(17) yes
Co1 O1 3_565 2.0459(17) no
Co1 O2 3_565 2.121(2) no
Co1 O2 . 2.121(2) yes
Co1 S1 3_565 2.4590(7) no
Co1 S1 . 2.4590(7) yes
S1 C1 . 1.699(3) yes
S2 C1 . 1.717(3) yes
S2 C2 . 1.725(3) yes
O1 N1 . 1.352(3) yes
O2 C5 . 1.421(4) no
O2 H1 . .75(4) no
N1 C1 . 1.339(3) yes
N1 C3 . 1.400(3) yes
C2 C3 . 1.336(4) yes
C2 H2 . .9500 no
C3 C4 . 1.485(4) no
C4 H4A . .9800 no
C4 H4B . .9800 no
C4 H4C . .9800 no
C5 H5A . .9800 no
C5 H5B . .9800 no
C5 H5C . .9800 no

loop_
_geom_hbond_atom_site_label_D
_geom_hbond_atom_site_label_H
_geom_hbond_atom_site_label_A
_geom_hbond_site_symmetry_A
_geom_hbond_distance_DH
_geom_hbond_distance_HA
_geom_hbond_distance_DA
_geom_hbond_angle_DHA
_geom_hbond_publ_flag
O2 H1 O1 3_665 .75(4) 1.96(4) 2.696(3) 171(4) yes

loop_
_geom_torsion_atom_site_label_1
_geom_torsion_atom_site_label_2
_geom_torsion_atom_site_label_3
_geom_torsion_atom_site_label_4
_geom_torsion_site_symmetry_1
_geom_torsion
_geom_torsion_publ_flag
O1 Co1 S1 C1 . -6.19(11) no
O1 Co1 S1 C1 3_565 173.81(11) no
O2 Co1 S1 C1 3_565 -97.18(11) no
O2 Co1 S1 C1 . 82.82(11) no
S1 Co1 S1 C1 3_565 9E1(7) no
O1 Co1 O1 N1 3_565 -4E1(10) no
O2 Co1 O1 N1 3_565 96.91(16) no
O2 Co1 O1 N1 . -83.09(16) no
S1 Co1 O1 N1 3_565 -171.87(14) no
S1 Co1 O1 N1 . 8.13(14) no
O1 Co1 O2 C5 . 120.9(3) no
O1 Co1 O2 C5 3_565 -59.1(3) no
O2 Co1 O2 C5 3_565 5E1(7) no
S1 Co1 O2 C5 3_565 -143.8(2) no
S1 Co1 O2 C5 . 36.2(2) no
Co1 O1 N1 C1 . -7.7(3) no
Co1 O1 N1 C3 . 174.97(18) no
O1 N1 C1 S1 . .6(4) no
C3 N1 C1 S1 . 178.09(19) no
O1 N1 C1 S2 . -177.41(17) no
C3 N1 C1 S2 . .1(3) no
Co1 S1 C1 N1 . 5.1(2) no
Co1 S1 C1 S2 . -177.21(17) no
C2 S2 C1 N1 . .0(2) no
C2 S2 C1 S1 . -178.0(2) no
C1 S2 C2 C3 . -.1(3) no
S2 C2 C3 N1 . .1(3) no
S2 C2 C3 C4 . 179.2(3) no
C1 N1 C3 C2 . -.1(3) no
O1 N1 C3 C2 . 177.4(2) no
C1 N1 C3 C4 . -179.3(3) no
O1 N1 C3 C4 . -1.8(4) no
